data_1563306
loop_
_publ_author_name
'Wang, Xiuli'
'Zhang, Jinxia'
'Liu, Guocheng'
'Lin, Hongyan'

_publ_section_title
;
 A series of Cd(II) complexes with \p--\p stacking and hydrogen bonding
 interactions: Structural diversities by varying the ligands
;
_journal_issue 2
_journal_name_full 'Journal of Solid State Chemistry'
_journal_page_first 280
_journal_page_last 288
_journal_paper_doi 10.1016/j.jssc.2010.11.016
_journal_volume 184
_journal_year 2011
_chemical_formula_sum 'C26 H18 Cd N6 O8'
_chemical_formula_weight 654.86
_space_group_IT_number 2
_space_group_name_Hall '-P 1'
_space_group_name_H-M_alt 'P -1'
_symmetry_cell_setting triclinic
_symmetry_space_group_name_H-M 'P -1'
_atom_sites_solution_hydrogens geom
_atom_sites_solution_primary direct
_atom_sites_solution_secondary difmap
_audit_creation_method SHELXL-97
_cell_angle_alpha 69.824(5)
_cell_angle_beta 83.066(5)
_cell_angle_gamma 85.805(5)
_cell_formula_units_Z 2
_cell_length_a 9.002(5)
_cell_length_b 11.139(5)
_cell_length_c 12.831(5)
_cell_measurement_reflns_used 1216
_cell_measurement_temperature 293(2)
_cell_measurement_theta_max 25.00
_cell_measurement_theta_min 1.98
_cell_volume 1198.1(10)
_computing_cell_refinement 'Bruker XSCANS'
_computing_data_collection 'Bruker XSCANS'
_computing_data_reduction 'Bruker SHELXTL'
_computing_molecular_graphics 'Bruker SHELXTL'
_computing_publication_material 'Bruker SHELXTL'
_computing_structure_refinement 'SHELXL-97 (Sheldrick, 1997)'
_computing_structure_solution 'SHELXS-97 (Sheldrick, 1990)'
_diffrn_ambient_temperature 293(2)
_diffrn_measured_fraction_theta_full 0.987
_diffrn_measured_fraction_theta_max 0.987
_diffrn_measurement_device_type 'Bruker P4'
_diffrn_measurement_method '\w scans'
_diffrn_radiation_monochromator graphite
_diffrn_radiation_source 'fine-focus sealed tube'
_diffrn_radiation_type MoK\a
_diffrn_radiation_wavelength 0.71069
_diffrn_reflns_av_R_equivalents 0.0308
_diffrn_reflns_av_sigmaI/netI 0.0728
_diffrn_reflns_limit_h_max 10
_diffrn_reflns_limit_h_min -10
_diffrn_reflns_limit_k_max 13
_diffrn_reflns_limit_k_min -12
_diffrn_reflns_limit_l_max 15
_diffrn_reflns_limit_l_min -7
_diffrn_reflns_number 6169
_diffrn_reflns_theta_full 25.06
_diffrn_reflns_theta_max 25.06
_diffrn_reflns_theta_min 1.70
_exptl_absorpt_coefficient_mu 0.979
_exptl_absorpt_correction_T_max 0.805
_exptl_absorpt_correction_T_min 0.715
_exptl_absorpt_correction_type empirical
_exptl_absorpt_process_details SADABS
_exptl_crystal_colour YELLOW
_exptl_crystal_density_diffrn 1.815
_exptl_crystal_density_method 'not measured'
_exptl_crystal_description BLOCK
_exptl_crystal_F_000 656
_exptl_crystal_size_max 0.29
_exptl_crystal_size_mid 0.26
_exptl_crystal_size_min 0.26
_refine_diff_density_max 0.520
_refine_diff_density_min -0.839
_refine_diff_density_rms 0.107
_refine_ls_extinction_method none
_refine_ls_goodness_of_fit_ref 1.010
_refine_ls_hydrogen_treatment mixed
_refine_ls_matrix_type full
_refine_ls_number_parameters 390
_refine_ls_number_reflns 4202
_refine_ls_number_restraints 1
_refine_ls_restrained_S_all 1.010
_refine_ls_R_factor_all 0.0642
_refine_ls_R_factor_gt 0.0433
_refine_ls_shift/su_max 0.188
_refine_ls_shift/su_mean 0.006
_refine_ls_structure_factor_coef Fsqd
_refine_ls_weighting_details 'calc w=1/[\s^2^(Fo^2^)+(0.0348P)^2^+0.0000P] where P=(Fo^2^+2Fc^2^)/3'
_refine_ls_weighting_scheme calc
_refine_ls_wR_factor_gt 0.0790
_refine_ls_wR_factor_ref 0.0867
_reflns_number_gt 3291
_reflns_number_total 4202
_reflns_threshold_expression >2sigma(I)
_cod_data_source_file JSSC-2011-184-280.cif
_cod_data_source_block compound6
_cod_depositor_comments
;
The following automatic conversions were performed:

data item '_symmetry_cell_setting' value 'Triclinic' was changed to
'triclinic' in accordance with the built-in table derived from the
CIF Core dictionary named 'cif_core.dic' version 2.4.5 last updated
on 2014-11-21.

Automatic conversion script
Id: cif_fix_values 8369 2020-08-20 11:38:08Z andrius 
;
_cod_original_sg_symbol_H-M P-1
_cod_database_code 1563306

loop_
_symmetry_equiv_pos_as_xyz
'x, y, z'
'-x, -y, -z'

loop_
_atom_site_label
_atom_site_type_symbol
_atom_site_fract_x
_atom_site_fract_y
_atom_site_fract_z
_atom_site_U_iso_or_equiv
_atom_site_adp_type
_atom_site_occupancy
_atom_site_symmetry_multiplicity
_atom_site_calc_flag
_atom_site_refinement_flags
_atom_site_disorder_assembly
_atom_site_disorder_group
Cd1 Cd 0.57427(4) 0.31704(3) 0.02870(3) 0.02479(12) Uani 1 1 d . . .
O1 O 0.7066(5) 0.4087(4) -0.1501(3) 0.0578(12) Uani 1 1 d . . .
O2 O 0.6561(4) 0.5538(3) -0.0689(3) 0.0401(9) Uani 1 1 d . . .
O3 O 0.7565(6) 0.1588(6) 0.0378(4) 0.0661(15) Uani 1 1 d . . .
O7 O 0.8894(4) 0.6067(4) -0.5609(3) 0.0474(10) Uani 1 1 d . . .
O6 O 1.0662(5) 0.7378(4) -0.5995(3) 0.0676(14) Uani 1 1 d . . .
O5 O 1.0174(4) 0.9041(3) -0.1771(3) 0.0365(9) Uani 1 1 d . . .
O4 O 1.1476(5) 0.9606(4) -0.3449(3) 0.0555(12) Uani 1 1 d . . .
N1 N 0.4785(4) 0.1629(3) 0.2043(3) 0.0216(9) Uani 1 1 d . . .
N2 N 0.6553(4) 0.3623(3) 0.1787(3) 0.0223(9) Uani 1 1 d . . .
N3 N 0.4205(4) 0.2501(4) -0.0761(3) 0.0272(9) Uani 1 1 d . . .
N5 N 0.3554(4) 0.1461(4) 0.5947(3) 0.0235(9) Uani 1 1 d . . .
N4 N 0.5107(4) 0.3021(3) 0.5757(3) 0.0236(9) Uani 1 1 d . . .
N6 N 0.9664(5) 0.6759(4) -0.5357(3) 0.0321(10) Uani 1 1 d . . .
C25 C 0.7206(6) 0.5178(5) -0.1473(4) 0.0351(13) Uani 1 1 d . . .
C19 C 0.8215(5) 0.6078(4) -0.2376(4) 0.0228(11) Uani 1 1 d . . .
C20 C 0.8919(5) 0.7033(4) -0.2163(4) 0.0249(11) Uani 1 1 d . . .
H20A H 0.8766 0.7087 -0.1451 0.030 Uiso 1 1 calc R . .
C21 C 0.9841(5) 0.7906(4) -0.2978(4) 0.0225(11) Uani 1 1 d . . .
C22 C 1.0071(5) 0.7801(4) -0.4034(4) 0.0228(11) Uani 1 1 d . . .
H22A H 1.0678 0.8369 -0.4599 0.027 Uiso 1 1 calc R . .
C23 C 0.9393(5) 0.6848(4) -0.4233(4) 0.0223(10) Uani 1 1 d . . .
C24 C 0.8460(5) 0.5975(4) -0.3432(4) 0.0263(11) Uani 1 1 d . . .
H24A H 0.8015 0.5344 -0.3597 0.032 Uiso 1 1 calc R . .
C26 C 1.0561(5) 0.8938(4) -0.2714(4) 0.0282(12) Uani 1 1 d . . .
C1 C 0.4014(5) 0.0597(4) 0.2189(4) 0.0250(11) Uani 1 1 d . . .
H1A H 0.4000 0.0323 0.1583 0.030 Uiso 1 1 calc R . .
C2 C 0.3234(5) -0.0089(4) 0.3190(4) 0.0251(11) Uani 1 1 d . . .
H2A H 0.2715 -0.0804 0.3248 0.030 Uiso 1 1 calc R . .
C3 C 0.3231(5) 0.0295(4) 0.4099(4) 0.0235(11) Uani 1 1 d . . .
H3A H 0.2693 -0.0139 0.4775 0.028 Uiso 1 1 calc R . .
C4 C 0.4057(5) 0.1356(4) 0.3980(3) 0.0173(10) Uani 1 1 d . . .
C5 C 0.4209(5) 0.1840(4) 0.4864(3) 0.0192(10) Uani 1 1 d . . .
C6 C 0.5135(5) 0.2812(4) 0.4757(4) 0.0197(10) Uani 1 1 d . . .
C7 C 0.5986(5) 0.3434(4) 0.3723(4) 0.0206(10) Uani 1 1 d . . .
C8 C 0.6992(5) 0.4405(4) 0.3567(4) 0.0238(11) Uani 1 1 d . . .
H8A H 0.7123 0.4688 0.4152 0.029 Uiso 1 1 calc R . .
C9 C 0.7768(5) 0.4922(4) 0.2550(4) 0.0240(11) Uani 1 1 d . . .
H9A H 0.8471 0.5537 0.2439 0.029 Uiso 1 1 calc R . .
C10 C 0.7504(5) 0.4524(4) 0.1672(4) 0.0251(11) Uani 1 1 d . . .
H10A H 0.8020 0.4908 0.0974 0.030 Uiso 1 1 calc R . .
C12 C 0.5810(5) 0.3057(4) 0.2805(4) 0.0202(10) Uani 1 1 d . . .
C11 C 0.4843(5) 0.1994(4) 0.2936(4) 0.0189(10) Uani 1 1 d . . .
C13 C 0.4138(5) 0.2203(4) 0.6444(4) 0.0226(11) Uani 1 1 d . . .
C16 C 0.2852(5) 0.2050(4) -0.0278(4) 0.0283(11) Uani 1 1 d . . .
H16A H 0.2544 0.2059 0.0438 0.034 Uiso 1 1 calc R . .
C17 C 0.1906(6) 0.1577(5) -0.0794(4) 0.0340(13) Uani 1 1 d . . .
H17A H 0.0995 0.1247 -0.0420 0.041 Uiso 1 1 calc R . .
C18 C 0.2313(5) 0.1593(4) -0.1864(4) 0.0318(12) Uani 1 1 d . . .
H18A H 0.1687 0.1279 -0.2229 0.048 Uiso 1 1 calc R . .
C14 C 0.3690(5) 0.2094(4) 0.7608(4) 0.0218(10) Uani 1 1 d . . .
C15 C 0.4595(5) 0.2532(4) -0.1808(3) 0.0225(11) Uani 1 1 d . . .
H15A H 0.5515 0.2862 -0.2161 0.034 Uiso 1 1 calc R . .
O1W O 0.1503(5) 0.8796(5) 0.1567(4) 0.0492(12) Uani 1 1 d D . .
H5A H 0.297(5) 0.088(4) 0.623(4) 0.032(15) Uiso 1 1 d . . .
H1WB H 0.120(7) 0.827(6) 0.209(5) 0.07(3) Uiso 1 1 d . . .
H1WA H 0.098(6) 0.942(4) 0.167(5) 0.06(2) Uiso 1 1 d D . .
H3WB H 0.815(6) 0.223(5) 0.030(5) 0.04(2) Uiso 1 1 d . . .
H3WA H 0.805(8) 0.137(7) -0.019(6) 0.11(3) Uiso 1 1 d . . .

loop_
_atom_site_aniso_label
_atom_site_aniso_U_11
_atom_site_aniso_U_22
_atom_site_aniso_U_33
_atom_site_aniso_U_23
_atom_site_aniso_U_13
_atom_site_aniso_U_12
Cd1 0.0310(2) 0.0295(2) 0.01569(18) -0.00896(15) -0.00008(14) -0.00961(15)
O1 0.083(3) 0.045(2) 0.042(2) -0.006(2) 0.005(2) -0.039(2)
O2 0.030(2) 0.064(2) 0.0181(18) -0.0033(18) 0.0016(16) -0.0060(18)
O3 0.066(3) 0.098(4) 0.043(3) -0.041(3) -0.008(2) 0.029(3)
O7 0.060(3) 0.058(3) 0.037(2) -0.030(2) 0.0019(19) -0.025(2)
O6 0.090(3) 0.087(3) 0.032(2) -0.029(2) 0.029(2) -0.058(3)
O5 0.044(2) 0.044(2) 0.031(2) -0.0244(18) 0.0024(17) -0.0111(17)
O4 0.074(3) 0.062(3) 0.038(2) -0.027(2) 0.022(2) -0.051(2)
N1 0.028(2) 0.021(2) 0.017(2) -0.0077(17) -0.0050(17) -0.0035(17)
N2 0.026(2) 0.025(2) 0.015(2) -0.0036(17) -0.0022(17) -0.0082(18)
N3 0.027(2) 0.037(2) 0.020(2) -0.0126(19) -0.0039(18) -0.0014(19)
N5 0.029(2) 0.026(2) 0.018(2) -0.0092(18) 0.0018(18) -0.0117(19)
N4 0.029(2) 0.031(2) 0.0139(19) -0.0105(18) -0.0025(17) -0.0079(18)
N6 0.040(3) 0.035(2) 0.023(2) -0.012(2) 0.002(2) -0.010(2)
C25 0.032(3) 0.042(3) 0.023(3) 0.004(3) -0.008(2) -0.019(3)
C19 0.024(3) 0.022(2) 0.021(3) -0.005(2) -0.001(2) -0.005(2)
C20 0.021(3) 0.036(3) 0.020(2) -0.013(2) 0.000(2) -0.001(2)
C21 0.020(3) 0.023(2) 0.025(3) -0.009(2) 0.001(2) -0.003(2)
C22 0.023(3) 0.024(2) 0.019(2) -0.005(2) 0.001(2) -0.004(2)
C23 0.026(3) 0.027(3) 0.014(2) -0.007(2) 0.003(2) -0.008(2)
C24 0.031(3) 0.023(3) 0.024(3) -0.005(2) -0.003(2) -0.006(2)
C26 0.031(3) 0.032(3) 0.027(3) -0.015(2) -0.002(2) -0.008(2)
C1 0.035(3) 0.024(3) 0.018(2) -0.008(2) -0.005(2) -0.003(2)
C2 0.029(3) 0.023(3) 0.027(3) -0.012(2) -0.007(2) -0.009(2)
C3 0.025(3) 0.026(3) 0.020(2) -0.007(2) -0.004(2) -0.004(2)
C4 0.020(2) 0.019(2) 0.014(2) -0.008(2) -0.0018(19) -0.0027(19)
C5 0.017(2) 0.024(2) 0.016(2) -0.005(2) -0.0028(19) -0.0050(19)
C6 0.021(3) 0.024(2) 0.017(2) -0.009(2) -0.0042(19) -0.005(2)
C7 0.022(3) 0.024(2) 0.018(2) -0.008(2) -0.005(2) -0.003(2)
C8 0.025(3) 0.026(3) 0.022(3) -0.010(2) -0.006(2) -0.005(2)
C9 0.025(3) 0.023(3) 0.025(3) -0.008(2) -0.002(2) -0.008(2)
C10 0.029(3) 0.029(3) 0.015(2) -0.003(2) -0.001(2) -0.004(2)
C12 0.023(3) 0.020(2) 0.020(2) -0.010(2) 0.000(2) -0.002(2)
C11 0.022(2) 0.020(2) 0.019(2) -0.011(2) -0.003(2) 0.000(2)
C13 0.026(3) 0.027(3) 0.018(2) -0.012(2) 0.000(2) -0.006(2)
C16 0.024(3) 0.045(3) 0.020(2) -0.016(2) 0.001(2) 0.000(2)
C17 0.031(3) 0.048(3) 0.023(3) -0.013(3) 0.006(2) -0.014(3)
C18 0.034(3) 0.037(3) 0.026(3) -0.011(2) -0.004(2) -0.009(2)
C14 0.022(3) 0.027(3) 0.017(2) -0.009(2) 0.000(2) 0.000(2)
C15 0.021(3) 0.031(3) 0.016(2) -0.009(2) -0.002(2) -0.005(2)
O1W 0.057(3) 0.062(3) 0.034(3) -0.024(3) -0.001(2) -0.004(3)

loop_
_atom_type_symbol
_atom_type_description
_atom_type_scat_dispersion_real
_atom_type_scat_dispersion_imag
_atom_type_scat_source
C C 0.0033 0.0016 'International Tables Vol C Tables 4.2.6.8 and 6.1.1.4'
H H 0.0000 0.0000 'International Tables Vol C Tables 4.2.6.8 and 6.1.1.4'
Cd Cd -0.8075 1.2024 'International Tables Vol C Tables 4.2.6.8 and 6.1.1.4'
N N 0.0061 0.0033 'International Tables Vol C Tables 4.2.6.8 and 6.1.1.4'
O O 0.0106 0.0060 'International Tables Vol C Tables 4.2.6.8 and 6.1.1.4'

loop_
_geom_angle_atom_site_label_1
_geom_angle_atom_site_label_2
_geom_angle_atom_site_label_3
_geom_angle
_geom_angle_site_symmetry_1
_geom_angle_site_symmetry_3
O3 Cd1 N2 92.72(16) . .
O3 Cd1 N3 95.55(17) . .
N2 Cd1 N3 160.18(12) . .
O3 Cd1 O1 81.00(16) . .
N2 Cd1 O1 117.47(13) . .
N3 Cd1 O1 81.67(13) . .
O3 Cd1 N1 81.98(16) . .
N2 Cd1 N1 69.77(12) . .
N3 Cd1 N1 93.57(13) . .
O1 Cd1 N1 161.79(13) . .
O3 Cd1 O2 164.09(15) . 2_665
N2 Cd1 O2 82.19(12) . 2_665
N3 Cd1 O2 85.00(13) . 2_665
O1 Cd1 O2 114.73(13) . 2_665
N1 Cd1 O2 82.12(11) . 2_665
O3 Cd1 O2 117.01(17) . .
N2 Cd1 O2 78.60(11) . .
N3 Cd1 O2 113.08(12) . .
O1 Cd1 O2 52.06(11) . .
N1 Cd1 O2 144.02(11) . .
O2 Cd1 O2 76.90(11) 2_665 .
C25 O1 Cd1 98.7(3) . .
C25 O2 Cd1 139.7(3) . 2_665
C25 O2 Cd1 86.6(3) . .
Cd1 O2 Cd1 103.10(11) 2_665 .
Cd1 O3 H3WB 81(4) . .
Cd1 O3 H3WA 128(5) . .
H3WB O3 H3WA 95(6) . .
C1 N1 C11 117.7(4) . .
C1 N1 Cd1 127.0(3) . .
C11 N1 Cd1 114.3(3) . .
C10 N2 C12 118.5(4) . .
C10 N2 Cd1 124.2(3) . .
C12 N2 Cd1 116.4(3) . .
C15 N3 C16 117.4(4) . .
C15 N3 Cd1 124.1(3) . .
C16 N3 Cd1 118.4(3) . .
C13 N5 C5 106.1(4) . .
C13 N5 H5A 128(3) . .
C5 N5 H5A 126(3) . .
C13 N4 C6 104.5(3) . .
O6 N6 O7 122.8(4) . .
O6 N6 C23 118.1(4) . .
O7 N6 C23 119.1(4) . .
O1 C25 O2 122.1(5) . .
O1 C25 C19 118.7(5) . .
O2 C25 C19 119.2(5) . .
C24 C19 C20 119.1(4) . .
C24 C19 C25 120.7(4) . .
C20 C19 C25 120.2(4) . .
C21 C20 C19 122.4(4) . .
C21 C20 H20A 118.8 . .
C19 C20 H20A 118.8 . .
C22 C21 C20 118.0(4) . .
C22 C21 C26 121.5(4) . .
C20 C21 C26 120.5(4) . .
C23 C22 C21 119.3(4) . .
C23 C22 H22A 120.3 . .
C21 C22 H22A 120.3 . .
C22 C23 C24 123.4(4) . .
C22 C23 N6 118.0(4) . .
C24 C23 N6 118.6(4) . .
C19 C24 C23 117.7(4) . .
C19 C24 H24A 121.1 . .
C23 C24 H24A 121.1 . .
O4 C26 O5 126.1(4) . .
O4 C26 C21 116.8(4) . .
O5 C26 C21 117.1(4) . .
N1 C1 C2 123.7(4) . .
N1 C1 H1A 118.2 . .
C2 C1 H1A 118.2 . .
C3 C2 C1 119.5(4) . .
C3 C2 H2A 120.3 . .
C1 C2 H2A 120.3 . .
C2 C3 C4 118.2(4) . .
C2 C3 H3A 120.9 . .
C4 C3 H3A 120.9 . .
C3 C4 C11 119.0(4) . .
C3 C4 C5 124.6(4) . .
C11 C4 C5 116.4(4) . .
C6 C5 N5 106.0(4) . .
C6 C5 C4 123.7(4) . .
N5 C5 C4 130.2(4) . .
C5 C6 N4 110.6(4) . .
C5 C6 C7 120.7(4) . .
N4 C6 C7 128.7(4) . .
C8 C7 C12 118.3(4) . .
C8 C7 C6 123.6(4) . .
C12 C7 C6 118.2(4) . .
C9 C8 C7 118.9(4) . .
C9 C8 H8A 120.6 . .
C7 C8 H8A 120.6 . .
C8 C9 C10 119.6(4) . .
C8 C9 H9A 120.2 . .
C10 C9 H9A 120.2 . .
N2 C10 C9 123.0(4) . .
N2 C10 H10A 118.5 . .
C9 C10 H10A 118.5 . .
N2 C12 C7 121.7(4) . .
N2 C12 C11 117.7(4) . .
C7 C12 C11 120.6(4) . .
N1 C11 C4 121.8(4) . .
N1 C11 C12 117.8(4) . .
C4 C11 C12 120.3(4) . .
N4 C13 N5 112.7(4) . .
N4 C13 C14 124.9(4) . .
N5 C13 C14 122.4(4) . .
N3 C16 C17 123.0(4) . .
N3 C16 H16A 118.5 . .
C17 C16 H16A 118.5 . .
C16 C17 C18 119.6(4) . .
C16 C17 H17A 120.2 . .
C18 C17 H17A 120.2 . .
C17 C18 C14 118.3(4) . 1_554
C17 C18 H18A 120.9 . .
C14 C18 H18A 120.9 1_554 .
C15 C14 C18 118.7(4) 1_556 1_556
C15 C14 C13 120.8(4) 1_556 .
C18 C14 C13 120.4(4) 1_556 .
N3 C15 C14 122.9(4) . 1_554
N3 C15 H15A 118.5 . .
C14 C15 H15A 118.5 1_554 .
H1WB O1W H1WA 98(6) . .

loop_
_geom_bond_atom_site_label_1
_geom_bond_atom_site_label_2
_geom_bond_distance
_geom_bond_site_symmetry_2
Cd1 O3 2.301(5) .
Cd1 N2 2.356(4) .
Cd1 N3 2.360(4) .
Cd1 O1 2.372(4) .
Cd1 N1 2.418(4) .
Cd1 O2 2.540(4) 2_665
Cd1 O2 2.617(4) .
O1 C25 1.244(6) .
O2 C25 1.270(6) .
O2 Cd1 2.540(4) 2_665
O3 H3WB 0.89(5) .
O3 H3WA 0.90(7) .
O7 N6 1.218(5) .
O6 N6 1.215(5) .
O5 C26 1.260(5) .
O4 C26 1.241(5) .
N1 C1 1.332(5) .
N1 C11 1.349(5) .
N2 C10 1.325(5) .
N2 C12 1.354(5) .
N3 C15 1.336(5) .
N3 C16 1.347(5) .
N5 C13 1.369(5) .
N5 C5 1.375(5) .
N5 H5A 0.81(4) .
N4 C13 1.321(5) .
N4 C6 1.378(5) .
N6 C23 1.469(5) .
C25 C19 1.500(6) .
C19 C24 1.389(6) .
C19 C20 1.396(6) .
C20 C21 1.391(6) .
C20 H20A 0.9300 .
C21 C22 1.389(6) .
C21 C26 1.513(6) .
C22 C23 1.373(6) .
C22 H22A 0.9300 .
C23 C24 1.388(6) .
C24 H24A 0.9300 .
C1 C2 1.383(6) .
C1 H1A 0.9300 .
C2 C3 1.373(6) .
C2 H2A 0.9300 .
C3 C4 1.396(6) .
C3 H3A 0.9300 .
C4 C11 1.409(6) .
C4 C5 1.437(5) .
C5 C6 1.374(6) .
C6 C7 1.424(6) .
C7 C8 1.408(6) .
C7 C12 1.409(6) .
C8 C9 1.358(6) .
C8 H8A 0.9300 .
C9 C10 1.395(6) .
C9 H9A 0.9300 .
C10 H10A 0.9300 .
C12 C11 1.471(6) .
C13 C14 1.464(6) .
C16 C17 1.372(6) .
C16 H16A 0.9300 .
C17 C18 1.373(6) .
C17 H17A 0.9300 .
C18 C14 1.394(6) 1_554
C18 H18A 0.9300 .
C14 C15 1.386(6) 1_556
C14 C18 1.394(6) 1_556
C15 C14 1.386(6) 1_554
C15 H15A 0.9300 .
O1W H1WB 0.76(6) .
O1W H1WA 0.853(10) .
